data_7706401
loop_
_publ_author_name
'Henke, Wade C.'
'Kerr, Tyler A.'
'Sheridan, Thomas R.'
'Henling, Lawrence M.'
'Takase, Michael K.'
'Day, Victor W.'
'Gray, Harry B.'
'Blakemore, James D.'

_publ_section_title
;
 Synthesis, structural studies, and redox chemistry of bimetallic
 [Mn(CO)<sub>3</sub>] and [Re(CO)<sub>3</sub>] complexes.
;
_journal_issue 8
_journal_name_full 'Dalton transactions (Cambridge, England : 2003)'
_journal_page_first 2746
_journal_page_last 2756
_journal_paper_doi 10.1039/d0dt03666h
_journal_volume 50
_journal_year 2021
_chemical_formula_moiety 'C11 H6 Cl N4 O3 Re'
_chemical_formula_sum 'C11 H6 Cl N4 O3 Re'
_chemical_formula_weight 463.85
_space_group_crystal_system monoclinic
_space_group_IT_number 14
_space_group_name_Hall '-P 2ybc'
_space_group_name_H-M_alt 'P 1 21/c 1'
_atom_sites_solution_hydrogens geom
_atom_sites_solution_primary dual
_audit_creation_date 2020-05-21
_audit_creation_method
;
Olex2 1.3
(compiled 2020.02.04 svn.rd84adfe8 for OlexSys, GUI svn.r6032)
;
_audit_update_record
;
2020-05-22 deposited with the CCDC.	2021-01-12 downloaded from the CCDC.
;
_cell_angle_alpha 90
_cell_angle_beta 102.408(2)
_cell_angle_gamma 90
_cell_formula_units_Z 4
_cell_length_a 6.2872(3)
_cell_length_b 14.9679(7)
_cell_length_c 13.4775(7)
_cell_measurement_reflns_used 9989
_cell_measurement_temperature 100
_cell_measurement_theta_max 49.15
_cell_measurement_theta_min 2.72
_cell_volume 1238.69(11)
_computing_cell_refinement 'SAINT V8.34A (Bruker-AXS, 2007)'
_computing_data_collection 'APEX2 2014.11-0 (Bruker-AXS, 2007)'
_computing_data_reduction 'SAINT V8.34A (Bruker-AXS, 2007)'
_computing_molecular_graphics 'Olex2 1.3 (Dolomanov et al., 2009)'
_computing_publication_material 'Olex2 1.3 (Dolomanov et al., 2009)'
_computing_structure_refinement 'XL  (Sheldrick, 2008)'
_computing_structure_solution 'XT  (Sheldrick, 2015)'
_diffrn_ambient_temperature 100.0
_diffrn_detector_area_resol_mean 8.33
_diffrn_measured_fraction_theta_full 1.000
_diffrn_measured_fraction_theta_max 1.000
_diffrn_measurement_device_type 'Bruker Kappa APEX-II CCD'
_diffrn_measurement_method '\f and \w scans'
_diffrn_radiation_type MoK\a
_diffrn_radiation_wavelength 0.71073
_diffrn_reflns_av_R_equivalents 0.0392
_diffrn_reflns_av_unetI/netI 0.0211
_diffrn_reflns_Laue_measured_fraction_full 1.000
_diffrn_reflns_Laue_measured_fraction_max 1.000
_diffrn_reflns_limit_h_max 8
_diffrn_reflns_limit_h_min -8
_diffrn_reflns_limit_k_max 21
_diffrn_reflns_limit_k_min -21
_diffrn_reflns_limit_l_max 18
_diffrn_reflns_limit_l_min -18
_diffrn_reflns_number 32945
_diffrn_reflns_point_group_measured_fraction_full 1.000
_diffrn_reflns_point_group_measured_fraction_max 1.000
_diffrn_reflns_theta_full 25.000
_diffrn_reflns_theta_max 29.992
_diffrn_reflns_theta_min 2.060
_exptl_absorpt_coefficient_mu 10.038
_exptl_absorpt_correction_T_max 1.0000
_exptl_absorpt_correction_T_min 0.6301
_exptl_absorpt_correction_type multi-scan
_exptl_absorpt_process_details
'SADABS-2014/5 (Bruker,2014/5) was used for absorption correction. wR2(int) was 0.1152 before and 0.0658 after correction. The Ratio of minimum to maximum transmission is 0.6301. The \l/2 correction factor is 0.00150.'
_exptl_crystal_colour yellow
_exptl_crystal_colour_primary yellow
_exptl_crystal_density_diffrn 2.487
_exptl_crystal_description blade
_exptl_crystal_F_000 864
_exptl_crystal_size_max 0.4
_exptl_crystal_size_mid 0.06
_exptl_crystal_size_min 0.02
_refine_diff_density_max 1.185
_refine_diff_density_min -0.905
_refine_diff_density_rms 0.126
_refine_ls_extinction_method none
_refine_ls_goodness_of_fit_ref 1.252
_refine_ls_hydrogen_treatment constr
_refine_ls_matrix_type full
_refine_ls_number_parameters 193
_refine_ls_number_reflns 3602
_refine_ls_number_restraints 0
_refine_ls_restrained_S_all 1.252
_refine_ls_R_factor_all 0.0226
_refine_ls_R_factor_gt 0.0212
_refine_ls_shift/su_max 0.002
_refine_ls_shift/su_mean 0.000
_refine_ls_structure_factor_coef Fsqd
_refine_ls_weighting_details 'w=1/[\s^2^(Fo^2^)+3.5069P] where P=(Fo^2^+2Fc^2^)/3'
_refine_ls_weighting_scheme calc
_refine_ls_wR_factor_gt 0.0453
_refine_ls_wR_factor_ref 0.0457
_reflns_Friedel_coverage 0.000
_reflns_number_gt 3459
_reflns_number_total 3602
_reflns_threshold_expression 'I > 2\s(I)'
_cod_data_source_file d0dt03666h3.cif
_cod_data_source_block cmpd1_a15100
_cod_depositor_comments 'Adding full bibliography for 7706395--7706401.cif.'
_cod_database_code 7706401
_shelx_shelxl_version_number 2014/7
_shelx_space_group_comment
;
The symmetry employed for this shelxl refinement is uniquely defined
by the following loop, which should always be used as a source of
symmetry information in preference to the above space-group names.
They are only intended as comments.
;
_shelx_estimated_absorpt_t_max 0.824
_shelx_estimated_absorpt_t_min 0.108
_olex2_refinement_description
;
1. Fixed Uiso
 At 1.2 times of:
  All C(H) groups
2. Uiso/Uaniso restraints and constraints
Uanis(C11A) = Uanis(Cl1)
3. Others
 Sof(Cl1A)=Sof(O3A)=Sof(C11A)=1-FVAR(1)
 Sof(Cl1)=Sof(O3)=Sof(C11)=FVAR(1)
4.a Aromatic/amide H refined with riding coordinates:
 C1(H1), C2(H2), C3(H3), C6(H6), C7(H7), C8(H8)
;
_olex2_submission_special_instructions 'No special instructions were received'

loop_
_space_group_symop_operation_xyz
'x, y, z'
'-x, y+1/2, -z+1/2'
'-x, -y, -z'
'x, -y-1/2, z-1/2'

loop_
_atom_site_label
_atom_site_type_symbol
_atom_site_fract_x
_atom_site_fract_y
_atom_site_fract_z
_atom_site_U_iso_or_equiv
_atom_site_adp_type
_atom_site_occupancy
_atom_site_site_symmetry_order
_atom_site_calc_flag
_atom_site_refinement_flags_posn
_atom_site_refinement_flags_adp
_atom_site_refinement_flags_occupancy
_atom_site_disorder_assembly
_atom_site_disorder_group
Re1 Re 0.61838(2) 0.34643(2) 0.37847(2) 0.01147(4) Uani 1 1 d . . . . .
Cl1 Cl 0.73492(13) 0.29884(6) 0.22178(7) 0.0144(3) Uani 0.944(6) 1 d . . P A 1
Cl1A Cl 0.534(4) 0.3804(18) 0.5330(19) 0.019(6) Uiso 0.056(6) 1 d . . P A 2
O1 O 0.9161(4) 0.51031(16) 0.39549(18) 0.0194(5) Uani 1 1 d . . . . .
O2 O 0.2390(4) 0.46228(18) 0.26640(19) 0.0220(5) Uani 1 1 d . . . . .
O3 O 0.4983(5) 0.39777(19) 0.5797(3) 0.0221(6) Uani 0.944(6) 1 d . . P A 1
O3A O 0.763(9) 0.303(4) 0.174(5) 0.029(12) Uiso 0.056(6) 1 d . . P A 2
N1 N 0.8539(4) 0.25057(17) 0.45785(19) 0.0115(4) Uani 1 1 d . . . . .
N2 N 0.4501(4) 0.21884(17) 0.36027(19) 0.0116(4) Uani 1 1 d . . . . .
N3 N 0.9158(4) 0.09581(18) 0.4928(2) 0.0147(5) Uani 1 1 d . . . . .
N4 N 0.4970(4) 0.06218(18) 0.3881(2) 0.0156(5) Uani 1 1 d . . . . .
C1 C 1.0532(5) 0.2694(2) 0.5130(2) 0.0138(5) Uani 1 1 d . . . . .
H1 H 1.0997 0.3299 0.5208 0.017 Uiso 1 1 calc R U . . .
C2 C 1.1917(5) 0.2028(2) 0.5586(2) 0.0142(5) Uani 1 1 d . . . . .
H2 H 1.3324 0.2162 0.5980 0.017 Uiso 1 1 calc R U . . .
C3 C 1.1179(5) 0.1153(2) 0.5448(2) 0.0160(6) Uani 1 1 d . . . . .
H3 H 1.2126 0.0680 0.5728 0.019 Uiso 1 1 calc R U . . .
C4 C 0.7936(5) 0.1639(2) 0.4529(2) 0.0126(5) Uani 1 1 d . . . . .
C5 C 0.5674(5) 0.1459(2) 0.3969(2) 0.0125(5) Uani 1 1 d . . . . .
C6 C 0.2905(5) 0.0498(2) 0.3384(2) 0.0172(6) Uani 1 1 d . . . . .
H6 H 0.2335 -0.0092 0.3314 0.021 Uiso 1 1 calc R U . . .
C7 C 0.1578(5) 0.1198(2) 0.2968(2) 0.0163(6) Uani 1 1 d . . . . .
H7 H 0.0126 0.1097 0.2607 0.020 Uiso 1 1 calc R U . . .
C8 C 0.2436(5) 0.2050(2) 0.3098(2) 0.0139(5) Uani 1 1 d . . . . .
H8 H 0.1556 0.2545 0.2827 0.017 Uiso 1 1 calc R U . . .
C9 C 0.8034(5) 0.4497(2) 0.3905(2) 0.0154(6) Uani 1 1 d . . . . .
C10 C 0.3832(5) 0.4197(2) 0.3067(2) 0.0147(5) Uani 1 1 d . . . . .
C11 C 0.5416(7) 0.3777(3) 0.5024(5) 0.0160(9) Uani 0.944(6) 1 d . . P A 1
C11A C 0.713(10) 0.319(5) 0.256(6) 0.0144(3) Uani 0.056(6) 1 d . . P A 2

loop_
_atom_site_aniso_label
_atom_site_aniso_U_11
_atom_site_aniso_U_22
_atom_site_aniso_U_33
_atom_site_aniso_U_23
_atom_site_aniso_U_13
_atom_site_aniso_U_12
Re1 0.00931(5) 0.00877(5) 0.01499(6) -0.00073(4) -0.00041(4) 0.00098(4)
Cl1 0.0114(4) 0.0169(4) 0.0139(6) -0.0006(3) 0.0008(3) 0.0012(3)
O1 0.0217(11) 0.0168(11) 0.0179(11) 0.0017(9) 0.0004(9) -0.0055(9)
O2 0.0190(11) 0.0214(12) 0.0236(12) 0.0026(10) -0.0002(9) 0.0078(10)
O3 0.0253(14) 0.0207(13) 0.0218(16) -0.0059(11) 0.0084(11) -0.0002(10)
N1 0.0091(10) 0.0113(11) 0.0137(11) -0.0011(9) 0.0018(8) 0.0032(9)
N2 0.0091(10) 0.0127(11) 0.0128(11) -0.0023(9) 0.0019(8) 0.0004(9)
N3 0.0145(12) 0.0127(12) 0.0159(12) 0.0007(9) 0.0008(9) 0.0033(9)
N4 0.0153(12) 0.0116(12) 0.0191(13) -0.0010(9) 0.0019(10) -0.0020(9)
C1 0.0124(13) 0.0138(13) 0.0148(13) -0.0024(10) 0.0019(10) -0.0009(10)
C2 0.0123(13) 0.0158(14) 0.0128(13) -0.0010(10) -0.0015(10) -0.0008(10)
C3 0.0154(14) 0.0169(14) 0.0144(14) 0.0042(11) 0.0003(11) 0.0060(11)
C4 0.0108(12) 0.0119(13) 0.0145(13) -0.0004(10) 0.0015(10) 0.0010(10)
C5 0.0116(12) 0.0104(13) 0.0150(13) -0.0008(10) 0.0017(10) -0.0016(10)
C6 0.0166(14) 0.0143(14) 0.0205(15) -0.0023(11) 0.0035(11) -0.0035(11)
C7 0.0123(13) 0.0209(15) 0.0152(14) -0.0034(11) 0.0023(10) -0.0030(11)
C8 0.0109(12) 0.0154(14) 0.0152(13) 0.0007(10) 0.0024(10) -0.0006(10)
C9 0.0157(13) 0.0155(14) 0.0134(13) 0.0003(10) -0.0005(10) 0.0013(11)
C10 0.0162(14) 0.0113(13) 0.0163(14) -0.0022(10) 0.0029(11) -0.0009(11)
C11 0.0144(18) 0.0090(16) 0.022(2) -0.0026(17) -0.0016(17) -0.0003(11)
C11A 0.0114(4) 0.0169(4) 0.0139(6) -0.0006(3) 0.0008(3) 0.0012(3)

loop_
_atom_type_symbol
_atom_type_description
_atom_type_scat_dispersion_real
_atom_type_scat_dispersion_imag
_atom_type_scat_source
C C 0.0033 0.0016 'International Tables Vol C Tables 4.2.6.8 and 6.1.1.4'
H H 0.0000 0.0000 'International Tables Vol C Tables 4.2.6.8 and 6.1.1.4'
Cl Cl 0.1484 0.1585 'International Tables Vol C Tables 4.2.6.8 and 6.1.1.4'
N N 0.0061 0.0033 'International Tables Vol C Tables 4.2.6.8 and 6.1.1.4'
O O 0.0106 0.0060 'International Tables Vol C Tables 4.2.6.8 and 6.1.1.4'
Re Re -1.0185 7.2310 'International Tables Vol C Tables 4.2.6.8 and 6.1.1.4'

loop_
_exptl_crystal_face_index_h
_exptl_crystal_face_index_k
_exptl_crystal_face_index_l
_exptl_crystal_face_perp_dist
-1.00 0.00 1.00 0.1880
1.00 0.00 -1.00 0.1790
0.00 0.00 1.00 0.0160
0.00 0.00 -1.00 0.0270
0.00 -1.00 0.00 0.0070
0.00 1.00 0.00 0.0080
1.00 1.00 -5.00 0.0760

loop_
_geom_angle_atom_site_label_1
_geom_angle_atom_site_label_2
_geom_angle_atom_site_label_3
_geom_angle
_geom_angle_site_symmetry_1
_geom_angle_site_symmetry_3
_geom_angle_publ_flag
N1 Re1 Cl1 86.27(7) . . ?
N1 Re1 Cl1A 88.0(6) . . ?
N1 Re1 N2 74.85(9) . . ?
N2 Re1 Cl1 82.96(7) . . ?
N2 Re1 Cl1A 95.4(6) . . ?
C9 Re1 Cl1 91.06(10) . . ?
C9 Re1 Cl1A 90.0(6) . . ?
C9 Re1 N1 98.84(11) . . ?
C9 Re1 N2 171.52(11) . . ?
C9 Re1 C10 88.28(13) . . ?
C9 Re1 C11A 87(2) . . ?
C10 Re1 Cl1 94.09(10) . . ?
C10 Re1 Cl1A 91.6(6) . . ?
C10 Re1 N1 172.86(11) . . ?
C10 Re1 N2 98.10(11) . . ?
C11 Re1 Cl1 176.54(13) . . ?
C11 Re1 N1 90.27(15) . . ?
C11 Re1 N2 96.12(14) . . ?
C11 Re1 C9 89.50(16) . . ?
C11 Re1 C10 89.34(16) . . ?
C11A Re1 Cl1A 175.3(19) . . ?
C11A Re1 N1 88.8(19) . . ?
C11A Re1 N2 87(2) . . ?
C11A Re1 C10 92.1(18) . . ?
C1 N1 Re1 126.2(2) . . ?
C1 N1 C4 116.7(3) . . ?
C4 N1 Re1 117.14(19) . . ?
C5 N2 Re1 117.06(19) . . ?
C8 N2 Re1 125.9(2) . . ?
C8 N2 C5 116.9(3) . . ?
C4 N3 C3 116.6(3) . . ?
C5 N4 C6 116.4(3) . . ?
N1 C1 H1 119.3 . . ?
N1 C1 C2 121.3(3) . . ?
C2 C1 H1 119.3 . . ?
C1 C2 H2 121.3 . . ?
C1 C2 C3 117.5(3) . . ?
C3 C2 H2 121.3 . . ?
N3 C3 C2 121.7(3) . . ?
N3 C3 H3 119.1 . . ?
C2 C3 H3 119.1 . . ?
N1 C4 C5 115.4(3) . . ?
N3 C4 N1 126.1(3) . . ?
N3 C4 C5 118.5(3) . . ?
N2 C5 C4 115.3(3) . . ?
N4 C5 N2 125.8(3) . . ?
N4 C5 C4 118.8(3) . . ?
N4 C6 H6 118.9 . . ?
N4 C6 C7 122.2(3) . . ?
C7 C6 H6 118.9 . . ?
C6 C7 H7 121.2 . . ?
C8 C7 C6 117.7(3) . . ?
C8 C7 H7 121.2 . . ?
N2 C8 C7 120.9(3) . . ?
N2 C8 H8 119.5 . . ?
C7 C8 H8 119.5 . . ?
O1 C9 Re1 178.1(3) . . ?
O2 C10 Re1 177.6(3) . . ?
O3 C11 Re1 178.6(4) . . ?
O3A C11A Re1 177(5) . . ?

loop_
_geom_bond_atom_site_label_1
_geom_bond_atom_site_label_2
_geom_bond_distance
_geom_bond_site_symmetry_2
_geom_bond_publ_flag
Re1 Cl1 2.4837(10) . ?
Re1 Cl1A 2.31(3) . ?
Re1 N1 2.171(2) . ?
Re1 N2 2.172(3) . ?
Re1 C9 1.920(3) . ?
Re1 C10 1.926(3) . ?
Re1 C11 1.894(6) . ?
Re1 C11A 1.92(8) . ?
O1 C9 1.145(4) . ?
O2 C10 1.146(4) . ?
O3 C11 1.171(7) . ?
O3A C11A 1.23(11) . ?
N1 C1 1.342(4) . ?
N1 C4 1.349(4) . ?
N2 C5 1.351(4) . ?
N2 C8 1.346(4) . ?
N3 C3 1.345(4) . ?
N3 C4 1.320(4) . ?
N4 C5 1.326(4) . ?
N4 C6 1.340(4) . ?
C1 H1 0.9500 . ?
C1 C2 1.379(4) . ?
C2 H2 0.9500 . ?
C2 C3 1.389(4) . ?
C3 H3 0.9500 . ?
C4 C5 1.484(4) . ?
C6 H6 0.9500 . ?
C6 C7 1.381(5) . ?
C7 H7 0.9500 . ?
C7 C8 1.381(4) . ?
C8 H8 0.9500 . ?

loop_
_geom_torsion_atom_site_label_1
_geom_torsion_atom_site_label_2
_geom_torsion_atom_site_label_3
_geom_torsion_atom_site_label_4
_geom_torsion
_geom_torsion_site_symmetry_1
_geom_torsion_site_symmetry_2
_geom_torsion_site_symmetry_3
_geom_torsion_site_symmetry_4
_geom_torsion_publ_flag
Re1 N1 C1 C2 -178.6(2) . . . . ?
Re1 N1 C4 N3 177.5(2) . . . . ?
Re1 N1 C4 C5 -2.7(3) . . . . ?
Re1 N2 C5 N4 -176.1(2) . . . . ?
Re1 N2 C5 C4 4.9(3) . . . . ?
Re1 N2 C8 C7 175.3(2) . . . . ?
N1 C1 C2 C3 0.4(5) . . . . ?
N1 C4 C5 N2 -1.4(4) . . . . ?
N1 C4 C5 N4 179.5(3) . . . . ?
N3 C4 C5 N2 178.4(3) . . . . ?
N3 C4 C5 N4 -0.7(4) . . . . ?
N4 C6 C7 C8 -1.2(5) . . . . ?
C1 N1 C4 N3 -3.6(5) . . . . ?
C1 N1 C4 C5 176.2(3) . . . . ?
C1 C2 C3 N3 -2.8(5) . . . . ?
C3 N3 C4 N1 1.2(5) . . . . ?
C3 N3 C4 C5 -178.6(3) . . . . ?
C4 N1 C1 C2 2.6(4) . . . . ?
C4 N3 C3 C2 2.1(5) . . . . ?
C5 N2 C8 C7 0.2(4) . . . . ?
C5 N4 C6 C7 0.9(5) . . . . ?
C6 N4 C5 N2 0.0(5) . . . . ?
C6 N4 C5 C4 178.9(3) . . . . ?
C6 C7 C8 N2 0.7(5) . . . . ?
C8 N2 C5 N4 -0.5(5) . . . . ?
C8 N2 C5 C4 -179.5(3) . . . . ?
